data_4116692
loop_
_publ_author_name
'Stephen F. Nelsen'
'Rustem F. Ismagilov'
'Douglas R. Powell'

_publ_contact_author
; 
    Prof. Stephen F. Nelsen 
    Department of Chemistry 
    University of Wisconsin 
    Madison, WI  53706-1396  USA 
;
_publ_contact_author_email nelsen@chem.wisc.edu
_publ_contact_author_fax 1(608)2620381
_publ_contact_author_phone 1(608)2623426
_publ_section_title
;
 Effects of Bridge Redox State Levels on the Electron Transfer and Optical
 Properties of Intervalence Compounds with Hydrazine Charge-Bearing Units
;
_journal_name_full 'Journal of the American Chemical Society'
_journal_page_first 1924
_journal_page_last 1925
_journal_paper_doi 10.1021/ja972760o
_journal_volume 120
_journal_year 1998
_chemical_formula_moiety '(C24 H28 N2)+ (C24 H20 B)-'
_chemical_formula_structural '(C24 H28 N2)+ (C24 H20 B)-'
_chemical_formula_sum 'C48 H48 B N2'
_chemical_formula_weight 663.69
_chemical_name_systematic
; 
 ? 
;
_space_group_IT_number 14
_symmetry_cell_setting monoclinic
_symmetry_space_group_name_Hall '-P 2yn'
_symmetry_space_group_name_H-M 'P 1 21/n 1'
_atom_sites_solution_hydrogens geom
_atom_sites_solution_primary direct
_atom_sites_solution_secondary difmap
_audit_creation_method SHELXL
_cell_angle_alpha 90.00
_cell_angle_beta 90.797(2)
_cell_angle_gamma 90.00
_cell_formula_units_Z 4
_cell_length_a 10.0344(3)
_cell_length_b 18.0759(5)
_cell_length_c 20.3609(6)
_cell_measurement_reflns_used 8192
_cell_measurement_temperature 133(2)
_cell_measurement_theta_max 25.0
_cell_measurement_theta_min 3.0
_cell_volume 3692.72(19)
_computing_structure_refinement 'SHELXL-93 (Sheldrick, 1993)'
_computing_structure_solution 'SHELXS-86 (Sheldrick, 1990)'
_diffrn_ambient_temperature 133(2)
_diffrn_measurement_device 'Siemens P4/CCD'
_diffrn_measurement_method 'phi scan frames'
_diffrn_radiation_monochromator graphite
_diffrn_radiation_source 'sealed tube'
_diffrn_radiation_type MoK\a
_diffrn_radiation_wavelength 0.71073
_diffrn_reflns_av_R_equivalents 0.0253
_diffrn_reflns_av_sigmaI/netI 0.0433
_diffrn_reflns_limit_h_max 13
_diffrn_reflns_limit_h_min -5
_diffrn_reflns_limit_k_max 23
_diffrn_reflns_limit_k_min -16
_diffrn_reflns_limit_l_max 26
_diffrn_reflns_limit_l_min -24
_diffrn_reflns_number 17467
_diffrn_reflns_theta_max 28.30
_diffrn_reflns_theta_min 1.51
_diffrn_standards_decay_% 0.57
_diffrn_standards_number 687
_exptl_absorpt_coefficient_mu 0.068
_exptl_absorpt_correction_T_max 0.928
_exptl_absorpt_correction_T_min 0.841
_exptl_absorpt_correction_type empirical
_exptl_crystal_colour red
_exptl_crystal_density_diffrn 1.194
_exptl_crystal_description 'opaque prism'
_exptl_crystal_F_000 1420
_exptl_crystal_size_max 0.38
_exptl_crystal_size_mid 0.32
_exptl_crystal_size_min 0.26
_refine_diff_density_max 0.277
_refine_diff_density_min -0.173
_refine_diff_density_rms 0.039
_refine_ls_extinction_coef 0.0026(3)
_refine_ls_extinction_expression Fc^*^=kFc[1+0.001xFc^2^\l^3^/sin(2\q)]^-1/4^
_refine_ls_extinction_method SHELXL
_refine_ls_goodness_of_fit_all 1.024
_refine_ls_goodness_of_fit_obs 1.061
_refine_ls_hydrogen_treatment riding
_refine_ls_matrix_type full
_refine_ls_number_parameters 461
_refine_ls_number_reflns 8110
_refine_ls_number_restraints 0
_refine_ls_restrained_S_all 1.025
_refine_ls_restrained_S_obs 1.061
_refine_ls_R_factor_all 0.0695
_refine_ls_R_factor_obs 0.0468
_refine_ls_shift/esd_max 0.001
_refine_ls_shift/esd_mean 0.000
_refine_ls_structure_factor_coef Fsqd
_refine_ls_weighting_details 'w=1/[\s^2^(Fo^2^)+(0.0390P)^2^+1.3183P] where P=(Fo^2^+2Fc^2^)/3'
_refine_ls_weighting_scheme calc
_refine_ls_wR_factor_all 0.1077
_refine_ls_wR_factor_obs 0.0965
_reflns_number_observed 6171
_reflns_number_total 8111
_reflns_observed_criterion >2sigma(I)
_cod_data_source_file ja972760o_1.cif
_cod_data_source_block compound_3+BPh4-
_cod_depositor_comments
;
The following automatic conversions were performed:

'_refine_ls_weighting_scheme' value 'calc
w=1/[\s^2^(Fo^2^)+(0.0390P)^2^+1.3183P] where P=(Fo^2^+2Fc^2^)/3' was
changed to 'calc'. New tag '_refine_ls_weighting_details' was
created. The value of the new tag was set to
'w=1/[\s^2^(Fo^2^)+(0.0390P)^2^+1.3183P] where P=(Fo^2^+2Fc^2^)/3'.

Automatic conversion script
Id: cif_fix_values 3143 2015-03-26 13:38:13Z robertas 
;
_cod_original_cell_volume 3692.7(2)
_cod_database_code 4116692

loop_
_symmetry_equiv_pos_as_xyz
'x, y, z'
'-x+1/2, y+1/2, -z+1/2'
'-x, -y, -z'
'x-1/2, -y-1/2, z-1/2'

loop_
_atom_site_aniso_label
_atom_site_aniso_U_11
_atom_site_aniso_U_22
_atom_site_aniso_U_33
_atom_site_aniso_U_23
_atom_site_aniso_U_13
_atom_site_aniso_U_12
C1 0.0380(9) 0.0200(8) 0.0185(8) 0.0024(6) -0.0032(7) 0.0014(6)
N2 0.0222(6) 0.0172(6) 0.0170(6) 0.0001(5) 0.0001(5) -0.0009(5)
N3 0.0202(6) 0.0169(6) 0.0180(6) -0.0002(5) -0.0018(5) -0.0005(5)
C4 0.0252(7) 0.0206(7) 0.0187(8) -0.0032(6) -0.0030(6) -0.0013(6)
C5 0.0311(8) 0.0271(8) 0.0199(8) -0.0022(6) 0.0030(6) 0.0021(7)
C6 0.0403(9) 0.0300(9) 0.0191(8) -0.0007(7) 0.0050(7) -0.0048(7)
C7 0.0376(9) 0.0316(9) 0.0242(8) -0.0027(7) -0.0087(7) 0.0126(7)
C8 0.0237(7) 0.0356(9) 0.0229(8) -0.0023(7) -0.0059(6) 0.0023(7)
C9 0.0230(7) 0.0178(7) 0.0168(7) -0.0008(6) -0.0013(6) 0.0019(6)
C10 0.0264(7) 0.0240(8) 0.0233(8) -0.0009(6) 0.0018(6) -0.0021(6)
C11 0.0254(8) 0.0259(8) 0.0300(9) 0.0031(7) 0.0051(7) -0.0037(6)
C12 0.0268(8) 0.0230(8) 0.0317(9) 0.0018(7) -0.0031(7) -0.0081(6)
C13 0.0294(8) 0.0197(7) 0.0247(8) -0.0004(6) -0.0026(6) -0.0039(6)
C14 0.0272(7) 0.0182(7) 0.0188(8) -0.0010(6) -0.0023(6) 0.0010(6)
C15 0.0288(8) 0.0280(8) 0.0217(8) -0.0047(6) 0.0032(6) -0.0002(6)
C16 0.0273(8) 0.0344(9) 0.0271(9) -0.0051(7) 0.0075(7) -0.0036(7)
C17 0.0234(7) 0.0322(9) 0.0286(9) -0.0043(7) 0.0020(6) -0.0079(7)
C18 0.0242(7) 0.0243(8) 0.0224(8) -0.0032(6) -0.0006(6) -0.0020(6)
C19 0.0227(7) 0.0164(7) 0.0199(8) 0.0024(6) -0.0011(6) 0.0007(6)
C20 0.0249(7) 0.0166(7) 0.0195(8) 0.0029(6) -0.0031(6) -0.0007(6)
C21 0.0232(7) 0.0204(7) 0.0180(7) 0.0011(6) -0.0015(6) 0.0019(6)
C22 0.0213(7) 0.0186(7) 0.0199(8) -0.0003(6) -0.0023(6) 0.0004(6)
C23 0.0225(7) 0.0180(7) 0.0219(8) 0.0032(6) -0.0025(6) -0.0008(6)
C24 0.0346(8) 0.0233(8) 0.0241(8) 0.0035(7) -0.0095(7) 0.0005(7)
C25 0.0260(8) 0.0232(8) 0.0303(9) 0.0005(7) -0.0036(7) 0.0043(6)
C26 0.0276(8) 0.0276(8) 0.0311(9) 0.0074(7) 0.0006(7) -0.0049(7)
B30 0.0184(7) 0.0202(8) 0.0175(8) -0.0005(6) -0.0002(6) -0.0005(6)
C31 0.0202(7) 0.0220(7) 0.0210(8) 0.0055(6) 0.0000(6) 0.0005(6)
C32 0.0235(7) 0.0307(9) 0.0246(8) 0.0036(7) 0.0013(6) 0.0040(6)
C33 0.0267(8) 0.0385(10) 0.0330(10) 0.0098(8) 0.0089(7) 0.0103(7)
C34 0.0176(7) 0.0385(10) 0.0463(11) 0.0174(8) 0.0029(7) 0.0026(7)
C35 0.0222(8) 0.0353(9) 0.0424(11) 0.0059(8) -0.0079(7) -0.0032(7)
C36 0.0226(7) 0.0295(8) 0.0274(9) 0.0004(7) -0.0030(6) 0.0021(6)
C37 0.0196(7) 0.0211(7) 0.0133(7) 0.0006(6) -0.0038(5) 0.0004(6)
C38 0.0221(7) 0.0224(8) 0.0207(8) -0.0015(6) -0.0022(6) -0.0007(6)
C39 0.0223(7) 0.0365(9) 0.0238(8) -0.0045(7) -0.0008(6) 0.0049(7)
C40 0.0326(8) 0.0275(8) 0.0277(9) -0.0095(7) -0.0092(7) 0.0112(7)
C41 0.0348(8) 0.0198(8) 0.0275(9) -0.0018(7) -0.0117(7) -0.0007(6)
C42 0.0229(7) 0.0241(8) 0.0206(8) 0.0013(6) -0.0037(6) -0.0016(6)
C43 0.0203(7) 0.0171(7) 0.0184(7) -0.0030(6) -0.0006(6) 0.0034(5)
C44 0.0207(7) 0.0247(8) 0.0204(8) -0.0008(6) 0.0022(6) 0.0024(6)
C45 0.0195(7) 0.0283(8) 0.0266(8) -0.0034(7) -0.0033(6) 0.0021(6)
C46 0.0279(8) 0.0255(8) 0.0202(8) -0.0027(6) -0.0057(6) 0.0059(6)
C47 0.0294(8) 0.0227(8) 0.0210(8) 0.0026(6) 0.0022(6) 0.0021(6)
C48 0.0218(7) 0.0206(7) 0.0231(8) 0.0002(6) -0.0005(6) -0.0006(6)
C49 0.0146(6) 0.0211(7) 0.0221(8) -0.0003(6) 0.0001(6) 0.0027(5)
C50 0.0201(7) 0.0241(8) 0.0245(8) -0.0016(6) -0.0012(6) 0.0013(6)
C51 0.0218(7) 0.0199(8) 0.0414(10) -0.0023(7) -0.0038(7) -0.0015(6)
C52 0.0222(7) 0.0244(8) 0.0396(10) 0.0111(7) -0.0026(7) 0.0000(6)
C53 0.0307(8) 0.0308(9) 0.0244(9) 0.0059(7) -0.0016(7) 0.0025(7)
C54 0.0271(7) 0.0210(8) 0.0229(8) 0.0004(6) -0.0036(6) 0.0011(6)

loop_
_atom_site_label
_atom_site_type_symbol
_atom_site_fract_x
_atom_site_fract_y
_atom_site_fract_z
_atom_site_U_iso_or_equiv
_atom_site_thermal_displace_type
_atom_site_occupancy
_atom_site_calc_flag
_atom_site_refinement_flags
C1 C 0.3310(2) 0.71931(8) 0.66041(7) 0.0255(3) Uani 1 d .
H1 H 0.3111(2) 0.66559(8) 0.65380(7) 0.031 Uiso 1 calc R
N2 N 0.30645(11) 0.76067(6) 0.59795(6) 0.0188(3) Uani 1 d .
N3 N 0.32993(11) 0.83425(6) 0.60334(6) 0.0184(3) Uani 1 d .
C4 C 0.37716(14) 0.85559(8) 0.67019(7) 0.0216(3) Uani 1 d .
H4 H 0.39424(14) 0.91006(8) 0.67202(7) 0.026 Uiso 1 calc R
C5 C 0.2710(2) 0.83420(9) 0.72069(8) 0.0260(3) Uani 1 d .
H5A H 0.3043(2) 0.84481(9) 0.76571(8) 0.031 Uiso 1 calc R
H5B H 0.1888(2) 0.86333(9) 0.71289(8) 0.031 Uiso 1 calc R
C6 C 0.2410(2) 0.75111(9) 0.71336(8) 0.0298(4) Uani 1 d .
H6A H 0.2579(2) 0.72547(9) 0.75563(8) 0.036 Uiso 1 calc R
H6B H 0.1463(2) 0.74378(9) 0.70075(8) 0.036 Uiso 1 calc R
C7 C 0.4777(2) 0.72953(9) 0.67954(8) 0.0312(4) Uani 1 d .
H7A H 0.5352(2) 0.70731(9) 0.64571(8) 0.037 Uiso 1 calc R
H7B H 0.4969(2) 0.70473(9) 0.72198(8) 0.037 Uiso 1 calc R
C8 C 0.50604(15) 0.81314(9) 0.68540(8) 0.0274(4) Uani 1 d .
H8A H 0.53809(15) 0.82500(9) 0.73038(8) 0.033 Uiso 1 calc R
H8B H 0.57596(15) 0.82763(9) 0.65408(8) 0.033 Uiso 1 calc R
C9 C 0.31171(14) 0.71957(8) 0.53719(7) 0.0192(3) Uani 1 d .
C10 C 0.07816(14) 0.68093(8) 0.55825(8) 0.0245(3) Uani 1 d .
H10 H 0.07407(14) 0.71261(8) 0.59541(8) 0.029 Uiso 1 calc R
C11 C -0.0313(2) 0.64074(9) 0.54020(8) 0.0270(3) Uani 1 d .
H11 H -0.1113(2) 0.64577(9) 0.56418(8) 0.032 Uiso 1 calc R
C12 C -0.0271(2) 0.59148(9) 0.48603(8) 0.0272(3) Uani 1 d .
H12 H -0.1037(2) 0.56333(9) 0.47427(8) 0.033 Uiso 1 calc R
C13 C 0.08644(15) 0.58455(8) 0.45096(8) 0.0246(3) Uani 1 d .
H13 H 0.08886(15) 0.55064(8) 0.41535(8) 0.030 Uiso 1 calc R
C14 C 0.31576(14) 0.62557(8) 0.42785(7) 0.0214(3) Uani 1 d .
H14 H 0.31868(14) 0.59237(8) 0.39173(7) 0.026 Uiso 1 calc R
C15 C 0.53777(15) 0.67138(9) 0.39853(8) 0.0261(3) Uani 1 d .
H15 H 0.53645(15) 0.64105(9) 0.36043(8) 0.031 Uiso 1 calc R
C16 C 0.6464(2) 0.71367(9) 0.41164(8) 0.0295(4) Uani 1 d .
H16 H 0.7199(2) 0.71324(9) 0.38274(8) 0.035 Uiso 1 calc R
C17 C 0.6497(2) 0.75871(9) 0.46892(8) 0.0281(4) Uani 1 d .
H17 H 0.7271(2) 0.78723(9) 0.47861(8) 0.034 Uiso 1 calc R
C18 C 0.54412(14) 0.76170(8) 0.51013(8) 0.0237(3) Uani 1 d .
H18 H 0.54889(14) 0.79252(8) 0.54789(8) 0.028 Uiso 1 calc R
C19 C 0.19888(14) 0.67616(8) 0.52217(7) 0.0197(3) Uani 1 d .
C20 C 0.20229(14) 0.62737(8) 0.46672(7) 0.0204(3) Uani 1 d .
C21 C 0.42505(14) 0.67138(8) 0.44076(7) 0.0205(3) Uani 1 d .
C22 C 0.42608(14) 0.71926(8) 0.49757(7) 0.0200(3) Uani 1 d .
C23 C 0.27407(14) 0.89259(8) 0.55687(7) 0.0208(3) Uani 1 d .
C24 C 0.1991(2) 0.85961(9) 0.49836(8) 0.0274(4) Uani 1 d .
H24A H 0.1573(2) 0.89941(9) 0.47269(8) 0.041 Uiso 1 d R
H24B H 0.1301(2) 0.82576(9) 0.51402(8) 0.041 Uiso 1 d R
H24C H 0.2615(2) 0.83244(9) 0.47070(8) 0.041 Uiso 1 d R
C25 C 0.17561(15) 0.94059(9) 0.59530(8) 0.0265(3) Uani 1 d .
H25A H 0.22205(15) 0.96363(9) 0.63270(8) 0.040 Uiso 1 d R
H25B H 0.10284(15) 0.90957(9) 0.61130(8) 0.040 Uiso 1 d R
H25C H 0.13918(15) 0.97918(9) 0.56641(8) 0.040 Uiso 1 d R
C26 C 0.3923(2) 0.93925(9) 0.53425(8) 0.0288(4) Uani 1 d .
H26A H 0.4419(2) 0.95764(9) 0.57270(8) 0.043 Uiso 1 d R
H26B H 0.3595(2) 0.98121(9) 0.50818(8) 0.043 Uiso 1 d R
H26C H 0.4511(2) 0.90877(9) 0.50738(8) 0.043 Uiso 1 d R
B30 B 0.7111(2) 0.53585(9) 0.77485(8) 0.0187(3) Uani 1 d .
C31 C 0.87453(14) 0.54214(8) 0.77123(7) 0.0211(3) Uani 1 d .
C32 C 0.94565(15) 0.50279(9) 0.72362(8) 0.0263(3) Uani 1 d .
H32 H 0.89753(15) 0.47164(9) 0.69414(8) 0.032 Uiso 1 calc R
C33 C 1.0834(2) 0.50738(10) 0.71770(9) 0.0326(4) Uani 1 d .
H33 H 1.1268(2) 0.48105(10) 0.68373(9) 0.039 Uiso 1 calc R
C34 C 1.1575(2) 0.55026(10) 0.76123(9) 0.0341(4) Uani 1 d .
H34 H 1.2513(2) 0.55476(10) 0.75678(9) 0.041 Uiso 1 calc R
C35 C 1.0922(2) 0.58637(10) 0.81126(9) 0.0334(4) Uani 1 d .
H35 H 1.1419(2) 0.61430(10) 0.84263(9) 0.040 Uiso 1 calc R
C36 C 0.95379(15) 0.58210(9) 0.81602(8) 0.0266(3) Uani 1 d .
H36 H 0.91159(15) 0.60728(9) 0.85101(8) 0.032 Uiso 1 calc R
C37 C 0.64374(13) 0.60734(8) 0.81240(7) 0.0180(3) Uani 1 d .
C38 C 0.52208(14) 0.60113(8) 0.84507(7) 0.0218(3) Uani 1 d .
H38 H 0.48182(14) 0.55372(8) 0.84827(7) 0.026 Uiso 1 calc R
C39 C 0.45780(15) 0.66143(9) 0.87301(8) 0.0275(4) Uani 1 d .
H39 H 0.37490(15) 0.65463(9) 0.89416(8) 0.033 Uiso 1 calc R
C40 C 0.5142(2) 0.73140(9) 0.87012(8) 0.0294(4) Uani 1 d .
H40 H 0.4721(2) 0.77247(9) 0.89027(8) 0.035 Uiso 1 calc R
C41 C 0.6332(2) 0.74016(9) 0.83719(8) 0.0275(4) Uani 1 d .
H41 H 0.6727(2) 0.78779(9) 0.83414(8) 0.033 Uiso 1 calc R
C42 C 0.69515(14) 0.67951(8) 0.80860(7) 0.0225(3) Uani 1 d .
H42 H 0.77561(14) 0.68722(8) 0.78552(7) 0.027 Uiso 1 calc R
C43 C 0.63806(13) 0.53643(8) 0.70179(7) 0.0186(3) Uani 1 d .
C44 C 0.50530(14) 0.51217(8) 0.69397(7) 0.0219(3) Uani 1 d .
H44 H 0.46200(14) 0.49094(8) 0.73064(7) 0.026 Uiso 1 calc R
C45 C 0.43501(14) 0.51797(9) 0.63485(8) 0.0248(3) Uani 1 d .
H45 H 0.34545(14) 0.50113(9) 0.63196(8) 0.030 Uiso 1 calc R
C46 C 0.49505(15) 0.54826(8) 0.58005(8) 0.0246(3) Uani 1 d .
H46 H 0.44775(15) 0.55183(8) 0.53943(8) 0.030 Uiso 1 calc R
C47 C 0.62534(15) 0.57319(8) 0.58571(8) 0.0244(3) Uani 1 d .
H47 H 0.66785(15) 0.59427(8) 0.54874(8) 0.029 Uiso 1 calc R
C48 C 0.69437(14) 0.56746(8) 0.64550(7) 0.0218(3) Uani 1 d .
H48 H 0.78330(14) 0.58536(8) 0.64816(7) 0.026 Uiso 1 calc R
C49 C 0.68318(13) 0.45881(8) 0.81528(7) 0.0193(3) Uani 1 d .
C50 C 0.64979(14) 0.39074(8) 0.78657(8) 0.0229(3) Uani 1 d .
H50 H 0.63583(14) 0.38862(8) 0.74036(8) 0.027 Uiso 1 calc R
C51 C 0.63619(14) 0.32591(9) 0.82312(9) 0.0277(4) Uani 1 d .
H51 H 0.61320(14) 0.28094(9) 0.80162(9) 0.033 Uiso 1 calc R
C52 C 0.65603(15) 0.32681(9) 0.89049(9) 0.0288(4) Uani 1 d .
H52 H 0.64632(15) 0.28290(9) 0.91562(9) 0.035 Uiso 1 calc R
C53 C 0.6904(2) 0.39317(9) 0.92070(8) 0.0287(4) Uani 1 d .
H53 H 0.7047(2) 0.39483(9) 0.96691(8) 0.034 Uiso 1 calc R
C54 C 0.70406(14) 0.45693(8) 0.88362(7) 0.0237(3) Uani 1 d .
H54 H 0.72867(14) 0.50144(8) 0.90543(7) 0.028 Uiso 1 calc R

loop_
_atom_type_symbol
_atom_type_description
_atom_type_scat_dispersion_real
_atom_type_scat_dispersion_imag
_atom_type_scat_source
C C 0.0033 0.0016 'International Tables Vol C Tables 4.2.6.8 and 6.1.1.4'
H H 0.0000 0.0000 'International Tables Vol C Tables 4.2.6.8 and 6.1.1.4'
B B 0.0013 0.0007 'International Tables Vol C Tables 4.2.6.8 and 6.1.1.4'
N N 0.0061 0.0033 'International Tables Vol C Tables 4.2.6.8 and 6.1.1.4'

loop_
_geom_angle_atom_site_label_1
_geom_angle_atom_site_label_2
_geom_angle_atom_site_label_3
_geom_angle
N2 C1 C6 108.68(12)
N2 C1 C7 107.68(12)
C6 C1 C7 110.57(13)
N3 N2 C9 124.46(11)
N3 N2 C1 113.34(11)
C9 N2 C1 117.67(11)
N2 N3 C4 112.45(11)
N2 N3 C23 124.67(11)
C4 N3 C23 120.05(11)
N3 C4 C8 108.23(12)
N3 C4 C5 109.37(11)
C8 C4 C5 109.21(13)
C6 C5 C4 108.46(12)
C1 C6 C5 108.58(13)
C1 C7 C8 108.31(12)
C4 C8 C7 108.72(12)
C19 C9 C22 122.09(13)
C19 C9 N2 115.72(12)
C22 C9 N2 122.07(12)
C11 C10 C19 121.00(15)
C10 C11 C12 120.78(15)
C13 C12 C11 120.04(14)
C12 C13 C20 121.16(14)
C20 C14 C21 121.61(14)
C16 C15 C21 121.49(14)
C15 C16 C17 119.63(14)
C18 C17 C16 121.20(14)
C17 C18 C22 121.18(14)
C9 C19 C10 122.68(13)
C9 C19 C20 119.09(13)
C10 C19 C20 118.18(13)
C14 C20 C13 121.83(14)
C14 C20 C19 119.31(13)
C13 C20 C19 118.79(13)
C14 C21 C15 120.83(14)
C14 C21 C22 120.20(13)
C15 C21 C22 118.97(13)
C9 C22 C18 124.96(13)
C9 C22 C21 117.58(12)
C18 C22 C21 117.45(13)
N3 C23 C24 112.95(12)
N3 C23 C26 106.80(11)
C24 C23 C26 110.91(13)
N3 C23 C25 108.01(12)
C24 C23 C25 107.77(12)
C26 C23 C25 110.37(12)
C49 B30 C31 104.92(11)
C49 B30 C43 112.37(12)
C31 B30 C43 112.93(12)
C49 B30 C37 110.95(12)
C31 B30 C37 112.40(12)
C43 B30 C37 103.49(11)
C36 C31 C32 114.87(13)
C36 C31 B30 124.26(13)
C32 C31 B30 120.77(13)
C33 C32 C31 123.0(2)
C34 C33 C32 120.2(2)
C35 C34 C33 118.66(14)
C34 C35 C36 120.5(2)
C35 C36 C31 122.6(2)
C38 C37 C42 115.02(13)
C38 C37 B30 121.44(12)
C42 C37 B30 123.23(13)
C39 C38 C37 122.84(14)
C40 C39 C38 120.34(15)
C39 C40 C41 118.62(14)
C40 C41 C42 120.31(15)
C41 C42 C37 122.81(14)
C48 C43 C44 115.04(13)
C48 C43 B30 124.12(12)
C44 C43 B30 120.48(13)
C45 C44 C43 122.78(14)
C46 C45 C44 120.33(14)
C47 C46 C45 118.74(14)
C46 C47 C48 120.28(14)
C47 C48 C43 122.81(13)
C50 C49 C54 115.06(14)
C50 C49 B30 125.21(13)
C54 C49 B30 119.51(13)
C51 C50 C49 122.65(15)
C52 C51 C50 120.33(15)
C51 C52 C53 118.72(15)
C54 C53 C52 120.2(2)
C53 C54 C49 123.06(15)

loop_
_geom_bond_atom_site_label_1
_geom_bond_atom_site_label_2
_geom_bond_distance
C1 N2 1.493(2)
C1 C6 1.528(2)
C1 C7 1.528(2)
N2 N3 1.355(2)
N2 C9 1.445(2)
N3 C4 1.486(2)
N3 C23 1.519(2)
C4 C8 1.532(2)
C4 C5 1.540(2)
C5 C6 1.539(2)
C7 C8 1.542(2)
C9 C19 1.408(2)
C9 C22 1.412(2)
C10 C11 1.363(2)
C10 C19 1.428(2)
C11 C12 1.418(2)
C12 C13 1.359(2)
C13 C20 1.429(2)
C14 C20 1.396(2)
C14 C21 1.396(2)
C15 C16 1.355(2)
C15 C21 1.430(2)
C16 C17 1.422(2)
C17 C18 1.362(2)
C18 C22 1.431(2)
C19 C20 1.433(2)
C21 C22 1.445(2)
C23 C24 1.522(2)
C23 C26 1.532(2)
C23 C25 1.537(2)
B30 C49 1.644(2)
B30 C31 1.647(2)
B30 C43 1.649(2)
B30 C37 1.651(2)
C31 C36 1.402(2)
C31 C32 1.405(2)
C32 C33 1.392(2)
C33 C34 1.386(3)
C34 C35 1.383(3)
C35 C36 1.396(2)
C37 C38 1.403(2)
C37 C42 1.405(2)
C38 C39 1.392(2)
C39 C40 1.387(2)
C40 C41 1.387(2)
C41 C42 1.392(2)
C43 C48 1.402(2)
C43 C44 1.409(2)
C44 C45 1.391(2)
C45 C46 1.388(2)
C46 C47 1.386(2)
C47 C48 1.396(2)
C49 C50 1.401(2)
C49 C54 1.405(2)
C50 C51 1.396(2)
C51 C52 1.384(2)
C52 C53 1.390(2)
C53 C54 1.386(2)

loop_
_geom_torsion_atom_site_label_1
_geom_torsion_atom_site_label_2
_geom_torsion_atom_site_label_3
_geom_torsion_atom_site_label_4
_geom_torsion
C6 C1 N2 N3 58.9(2)
C7 C1 N2 N3 -60.91(15)
C6 C1 N2 C9 -143.88(13)
C7 C1 N2 C9 96.32(14)
C9 N2 N3 C4 -154.33(12)
C1 N2 N3 C4 1.1(2)
C9 N2 N3 C23 44.9(2)
C1 N2 N3 C23 -159.71(12)
N2 N3 C4 C8 59.20(15)
C23 N3 C4 C8 -138.99(13)
N2 N3 C4 C5 -59.69(15)
C23 N3 C4 C5 102.12(14)
N3 C4 C5 C6 55.5(2)
C8 C4 C5 C6 -62.8(2)
N2 C1 C6 C5 -57.8(2)
C7 C1 C6 C5 60.2(2)
C4 C5 C6 C1 2.1(2)
N2 C1 C7 C8 57.0(2)
C6 C1 C7 C8 -61.6(2)
N3 C4 C8 C7 -57.6(2)
C5 C4 C8 C7 61.4(2)
C1 C7 C8 C4 0.2(2)
N3 N2 C9 C19 -128.03(14)
C1 N2 C9 C19 77.5(2)
N3 N2 C9 C22 55.9(2)
C1 N2 C9 C22 -98.6(2)
C19 C10 C11 C12 1.7(2)
C10 C11 C12 C13 -0.8(2)
C11 C12 C13 C20 -1.3(2)
C21 C15 C16 C17 0.6(2)
C15 C16 C17 C18 -1.8(3)
C16 C17 C18 C22 0.4(2)
C22 C9 C19 C10 -174.11(14)
N2 C9 C19 C10 9.8(2)
C22 C9 C19 C20 3.1(2)
N2 C9 C19 C20 -173.03(12)
C11 C10 C19 C9 176.65(14)
C11 C10 C19 C20 -0.6(2)
C21 C14 C20 C13 175.38(14)
C21 C14 C20 C19 -1.5(2)
C12 C13 C20 C14 -174.44(14)
C12 C13 C20 C19 2.4(2)
C9 C19 C20 C14 -1.8(2)
C10 C19 C20 C14 175.49(13)
C9 C19 C20 C13 -178.76(13)
C10 C19 C20 C13 -1.4(2)
C20 C14 C21 C15 -176.92(14)
C20 C14 C21 C22 3.5(2)
C16 C15 C21 C14 -177.75(15)
C16 C15 C21 C22 1.8(2)
C19 C9 C22 C18 -179.72(14)
N2 C9 C22 C18 -3.9(2)
C19 C9 C22 C21 -1.0(2)
N2 C9 C22 C21 174.82(12)
C17 C18 C22 C9 -179.34(15)
C17 C18 C22 C21 2.0(2)
C14 C21 C22 C9 -2.3(2)
C15 C21 C22 C9 178.19(13)
C14 C21 C22 C18 176.52(13)
C15 C21 C22 C18 -3.0(2)
N2 N3 C23 C24 -6.0(2)
C4 N3 C23 C24 -165.42(12)
N2 N3 C23 C26 -128.15(14)
C4 N3 C23 C26 72.4(2)
N2 N3 C23 C25 113.13(14)
C4 N3 C23 C25 -46.3(2)
C49 B30 C31 C36 -94.7(2)
C43 B30 C31 C36 142.64(14)
C37 B30 C31 C36 26.0(2)
C49 B30 C31 C32 81.4(2)
C43 B30 C31 C32 -41.3(2)
C37 B30 C31 C32 -157.89(13)
C36 C31 C32 C33 -4.9(2)
B30 C31 C32 C33 178.68(14)
C31 C32 C33 C34 2.2(2)
C32 C33 C34 C35 1.7(2)
C33 C34 C35 C36 -2.7(2)
C34 C35 C36 C31 -0.3(3)
C32 C31 C36 C35 3.9(2)
B30 C31 C36 C35 -179.79(14)
C49 B30 C37 C38 -35.7(2)
C31 B30 C37 C38 -152.83(13)
C43 B30 C37 C38 85.0(2)
C49 B30 C37 C42 151.02(13)
C31 B30 C37 C42 33.9(2)
C43 B30 C37 C42 -88.3(2)
C42 C37 C38 C39 -1.3(2)
B30 C37 C38 C39 -175.11(13)
C37 C38 C39 C40 -0.8(2)
C38 C39 C40 C41 2.0(2)
C39 C40 C41 C42 -0.9(2)
C40 C41 C42 C37 -1.3(2)
C38 C37 C42 C41 2.4(2)
B30 C37 C42 C41 176.06(13)
C49 B30 C43 C48 -142.62(13)
C31 B30 C43 C48 -24.2(2)
C37 B30 C43 C48 97.6(2)
C49 B30 C43 C44 44.6(2)
C31 B30 C43 C44 163.05(13)
C37 B30 C43 C44 -75.2(2)
C48 C43 C44 C45 0.4(2)
B30 C43 C44 C45 173.79(14)
C43 C44 C45 C46 0.4(2)
C44 C45 C46 C47 -0.7(2)
C45 C46 C47 C48 0.3(2)
C46 C47 C48 C43 0.5(2)
C44 C43 C48 C47 -0.8(2)
B30 C43 C48 C47 -173.97(14)
C31 B30 C49 C50 -99.2(2)
C43 B30 C49 C50 23.9(2)
C37 B30 C49 C50 139.19(13)
C31 B30 C49 C54 75.1(2)
C43 B30 C49 C54 -161.81(12)
C37 B30 C49 C54 -46.5(2)
C54 C49 C50 C51 0.9(2)
B30 C49 C50 C51 175.46(13)
C49 C50 C51 C52 -0.1(2)
C50 C51 C52 C53 -0.4(2)
C51 C52 C53 C54 0.1(2)
C52 C53 C54 C49 0.7(2)
C50 C49 C54 C53 -1.2(2)
B30 C49 C54 C53 -176.09(13)
